data_4105833
loop_
_publ_author_name
'Alexander H\"ubner'
'Zheng-Wang Qu'
'Ulli Englert'
'Michael Bolte'
'Hans-Wolfram Lerner'
'Max C. Holthausen'
'Matthias Wagner'

_publ_contact_author
;
      Dr. Michael Bolte
      Institut f\"ur Anorganische Chemie
      J. W. Goethe-Universit\"at
      Max-von-Laue-Str. 7 
      60438 Frankfurt/Main
      Germany
;
_publ_contact_author_email bolte@chemie.uni-frankfurt.de
_publ_contact_author_fax '49 69 798 29239'
_publ_contact_author_phone '49 69 798 29136'
_publ_section_title
;
 Main-Chain Boron-Containing Oligophenylenes via Ring-Opening
 Polymerization of 9-H-9-Borafluorene
;
_journal_name_full 'Journal of the American Chemical Society'
_journal_page_first 4596
_journal_page_last 4609
_journal_paper_doi 10.1021/ja110947k
_journal_volume 133
_journal_year 2011
_chemical_formula_moiety 'C60 H48 B6, 0.5(C6 H14)'
_chemical_formula_sum 'C63 H55 B6'
_chemical_formula_weight 876.93
_chemical_name_systematic ?
_space_group_IT_number 14
_symmetry_cell_setting monoclinic
_symmetry_space_group_name_Hall '-P 2ybc'
_symmetry_space_group_name_H-M 'P 1 21/c 1'
_atom_sites_solution_hydrogens geom
_atom_sites_solution_primary direct
_atom_sites_solution_secondary difmap
_audit_creation_method SHELXL-97
_cell_angle_alpha 90.00
_cell_angle_beta 104.776(3)
_cell_angle_gamma 90.00
_cell_formula_units_Z 4
_cell_length_a 21.413(2)
_cell_length_b 15.0677(17)
_cell_length_c 15.0115(16)
_cell_measurement_reflns_used 8345
_cell_measurement_temperature 100(2)
_cell_measurement_theta_max 24.66
_cell_measurement_theta_min 2.34
_cell_volume 4683.2(9)
_computing_cell_refinement 'SMART (Bruker, 2005)'
_computing_data_collection 'SMART (Bruker, 2005)'
_computing_data_reduction 'SAINT (Bruker, 2005)'
_computing_molecular_graphics 'XP (Sheldrick, 2008)'
_computing_publication_material SHELXL97
_computing_structure_refinement 'SHELXL97 (Sheldrick, 2008) '
_computing_structure_solution 'SHELXS97 (Sheldrick, 2008) '
_diffrn_ambient_temperature 100(2)
_diffrn_measured_fraction_theta_full 0.996
_diffrn_measured_fraction_theta_max 0.996
_diffrn_measurement_device_type 'Bruker CCD three-circle diffractometer'
_diffrn_measurement_method \w
_diffrn_radiation_monochromator 'multilayer optics'
_diffrn_radiation_source 'Incoatec Microsource'
_diffrn_radiation_type MoK\a
_diffrn_radiation_wavelength 0.71073
_diffrn_reflns_av_R_equivalents 0.1121
_diffrn_reflns_av_sigmaI/netI 0.0530
_diffrn_reflns_limit_h_max 25
_diffrn_reflns_limit_h_min -25
_diffrn_reflns_limit_k_max 17
_diffrn_reflns_limit_k_min -17
_diffrn_reflns_limit_l_max 17
_diffrn_reflns_limit_l_min -17
_diffrn_reflns_number 85443
_diffrn_reflns_theta_full 24.84
_diffrn_reflns_theta_max 24.84
_diffrn_reflns_theta_min 1.67
_diffrn_standards_number 0
_exptl_absorpt_coefficient_mu 0.068
_exptl_absorpt_correction_type none
_exptl_crystal_colour yellow
_exptl_crystal_density_diffrn 1.244
_exptl_crystal_description plate
_exptl_crystal_F_000 1852
_exptl_crystal_size_max 0.15
_exptl_crystal_size_mid 0.15
_exptl_crystal_size_min 0.04
_refine_diff_density_max 0.751
_refine_diff_density_min -0.435
_refine_diff_density_rms 0.084
_refine_ls_extinction_method none
_refine_ls_goodness_of_fit_ref 1.077
_refine_ls_hydrogen_treatment mixed
_refine_ls_matrix_type full
_refine_ls_number_parameters 639
_refine_ls_number_reflns 8064
_refine_ls_number_restraints 0
_refine_ls_restrained_S_all 1.077
_refine_ls_R_factor_all 0.1314
_refine_ls_R_factor_gt 0.1057
_refine_ls_shift/su_max 0.000
_refine_ls_shift/su_mean 0.000
_refine_ls_structure_factor_coef Fsqd
_refine_ls_weighting_details 'calc w=1/[\s^2^(Fo^2^)+(0.1404P)^2^+11.8973P] where P=(Fo^2^+2Fc^2^)/3'
_refine_ls_weighting_scheme calc
_refine_ls_wR_factor_gt 0.2792
_refine_ls_wR_factor_ref 0.2989
_reflns_number_gt 6085
_reflns_number_total 8064
_reflns_threshold_expression I>2\s(I)
_cod_data_source_file ja110947k_si_001_6.cif
_cod_data_source_block 13_wa1057
_cod_original_cell_volume 4683.2(8)
_cod_database_code 4105833

loop_
_symmetry_equiv_pos_as_xyz
'x, y, z'
'-x, y+1/2, -z+1/2'
'-x, -y, -z'
'x, -y-1/2, z-1/2'

loop_
_atom_site_label
_atom_site_type_symbol
_atom_site_fract_x
_atom_site_fract_y
_atom_site_fract_z
_atom_site_U_iso_or_equiv
_atom_site_adp_type
_atom_site_occupancy
_atom_site_symmetry_multiplicity
_atom_site_calc_flag
_atom_site_refinement_flags
_atom_site_disorder_assembly
_atom_site_disorder_group
B1 B 0.7824(3) 0.5204(5) 0.0191(4) 0.0516(16) Uani 1 1 d . . .
H1A H 0.8243(19) 0.550(3) 0.011(3) 0.062 Uiso 1 1 d . . .
H1 H 0.7752 0.5228 0.0986 0.062 Uiso 1 1 d R . .
B2 B 0.7647(3) 0.4393(4) 0.1017(4) 0.0367(12) Uani 1 1 d . . .
H2 H 0.777(2) 0.432(3) 0.016(3) 0.044 Uiso 1 1 d . . .
B3 B 0.7507(2) 0.5389(3) 0.2957(3) 0.0226(9) Uani 1 1 d . . .
H3 H 0.7594(19) 0.449(3) 0.299(3) 0.027 Uiso 1 1 d . . .
B4 B 0.7504(2) 0.4589(3) 0.3839(3) 0.0219(9) Uani 1 1 d . . .
H4 H 0.7535(19) 0.541(3) 0.380(3) 0.026 Uiso 1 1 d . . .
B5 B 0.7583(3) 0.5563(3) 0.5842(4) 0.0328(12) Uani 1 1 d . . .
H5 H 0.7682 0.4707 0.5885 0.039 Uiso 1 1 d R . .
B6 B 0.7745(4) 0.4714(5) 0.6762(5) 0.0509(16) Uani 1 1 d . . .
H6 H 0.774(3) 0.550(4) 0.677(4) 0.061 Uiso 1 1 d . . .
H6A H 0.816(3) 0.437(4) 0.710(4) 0.061 Uiso 1 1 d . . .
C1 C 0.7218(3) 0.5545(4) -0.0504(4) 0.0512(14) Uani 1 1 d . . .
C2 C 0.6590(2) 0.5299(3) -0.0522(4) 0.0475(13) Uani 1 1 d . . .
C3 C 0.6076(3) 0.5688(4) -0.1188(4) 0.0531(14) Uani 1 1 d . . .
H3A H 0.5644 0.5529 -0.1203 0.064 Uiso 1 1 calc R . .
C4 C 0.6188(3) 0.6295(4) -0.1822(4) 0.0612(16) Uani 1 1 d . . .
H4A H 0.5835 0.6547 -0.2265 0.073 Uiso 1 1 calc R . .
C5 C 0.6814(3) 0.6535(4) -0.1813(4) 0.0641(17) Uani 1 1 d . . .
H5A H 0.6902 0.6942 -0.2249 0.077 Uiso 1 1 calc R . .
C6 C 0.7297(3) 0.6159(3) -0.1148(4) 0.0570(15) Uani 1 1 d . . .
H6B H 0.7726 0.6336 -0.1127 0.068 Uiso 1 1 calc R . .
C11 C 0.6916(2) 0.4173(3) 0.0847(3) 0.0390(11) Uani 1 1 d . . .
C12 C 0.6434(2) 0.4599(3) 0.0151(3) 0.0357(11) Uani 1 1 d . . .
C13 C 0.5789(2) 0.4378(3) 0.0067(3) 0.0357(11) Uani 1 1 d . . .
H13 H 0.5464 0.4659 -0.0396 0.043 Uiso 1 1 calc R . .
C14 C 0.5609(2) 0.3767(3) 0.0634(3) 0.0405(11) Uani 1 1 d . . .
H14 H 0.5165 0.3633 0.0561 0.049 Uiso 1 1 calc R . .
C15 C 0.6074(3) 0.3348(3) 0.1310(3) 0.0446(13) Uani 1 1 d . . .
H15 H 0.5957 0.2924 0.1706 0.053 Uiso 1 1 calc R . .
C16 C 0.6720(2) 0.3559(3) 0.1399(3) 0.0412(12) Uani 1 1 d . . .
H16 H 0.7040 0.3267 0.1862 0.049 Uiso 1 1 calc R . .
C21 C 0.8202(2) 0.3939(3) 0.1778(3) 0.0308(10) Uani 1 1 d . . .
C22 C 0.86733(19) 0.4411(3) 0.2445(3) 0.0282(9) Uani 1 1 d . . .
C23 C 0.9198(2) 0.3955(3) 0.3007(3) 0.0329(10) Uani 1 1 d . . .
H23 H 0.9518 0.4272 0.3446 0.039 Uiso 1 1 calc R . .
C24 C 0.9253(2) 0.3041(3) 0.2926(3) 0.0394(11) Uani 1 1 d . . .
H24 H 0.9615 0.2740 0.3303 0.047 Uiso 1 1 calc R . .
C25 C 0.8789(2) 0.2567(3) 0.2305(3) 0.0401(12) Uani 1 1 d . . .
H25 H 0.8820 0.1940 0.2266 0.048 Uiso 1 1 calc R . .
C26 C 0.8277(2) 0.3020(3) 0.1739(3) 0.0379(11) Uani 1 1 d . . .
H26 H 0.7962 0.2691 0.1304 0.045 Uiso 1 1 calc R . .
C31 C 0.81390(19) 0.5833(3) 0.2811(3) 0.0251(9) Uani 1 1 d . . .
C32 C 0.86532(19) 0.5396(3) 0.2576(3) 0.0261(9) Uani 1 1 d . . .
C33 C 0.9196(2) 0.5887(3) 0.2500(3) 0.0342(10) Uani 1 1 d . . .
H33 H 0.9545 0.5592 0.2344 0.041 Uiso 1 1 calc R . .
C34 C 0.9226(2) 0.6790(3) 0.2650(3) 0.0384(11) Uani 1 1 d . . .
H34 H 0.9592 0.7113 0.2580 0.046 Uiso 1 1 calc R . .
C35 C 0.8733(2) 0.7230(3) 0.2899(3) 0.0341(10) Uani 1 1 d . . .
H35 H 0.8762 0.7849 0.3021 0.041 Uiso 1 1 calc R . .
C36 C 0.8197(2) 0.6754(3) 0.2969(3) 0.0284(9) Uani 1 1 d . . .
H36 H 0.7854 0.7060 0.3130 0.034 Uiso 1 1 calc R . .
C41 C 0.68122(18) 0.5705(3) 0.2427(3) 0.0224(8) Uani 1 1 d . . .
C42 C 0.62424(18) 0.5366(2) 0.2611(3) 0.0219(8) Uani 1 1 d . . .
C43 C 0.56513(19) 0.5780(3) 0.2170(3) 0.0268(9) Uani 1 1 d . . .
H43 H 0.5265 0.5579 0.2304 0.032 Uiso 1 1 calc R . .
C44 C 0.5617(2) 0.6461(3) 0.1556(3) 0.0312(10) Uani 1 1 d . . .
H44 H 0.5212 0.6731 0.1285 0.037 Uiso 1 1 calc R . .
C45 C 0.6166(2) 0.6759(3) 0.1329(3) 0.0312(10) Uani 1 1 d . . .
H45 H 0.6141 0.7211 0.0881 0.037 Uiso 1 1 calc R . .
C46 C 0.6751(2) 0.6383(3) 0.1768(3) 0.0263(9) Uani 1 1 d . . .
H46 H 0.7130 0.6592 0.1617 0.032 Uiso 1 1 calc R . .
C51 C 0.68079(18) 0.4268(2) 0.3845(3) 0.0207(8) Uani 1 1 d . . .
C52 C 0.62388(18) 0.4614(2) 0.3242(3) 0.0220(8) Uani 1 1 d . . .
C53 C 0.56495(19) 0.4201(3) 0.3245(3) 0.0274(9) Uani 1 1 d . . .
H53 H 0.5266 0.4402 0.2823 0.033 Uiso 1 1 calc R . .
C54 C 0.5608(2) 0.3520(3) 0.3837(3) 0.0300(10) Uani 1 1 d . . .
H54 H 0.5202 0.3252 0.3808 0.036 Uiso 1 1 calc R . .
C55 C 0.6153(2) 0.3223(3) 0.4471(3) 0.0310(10) Uani 1 1 d . . .
H55 H 0.6123 0.2775 0.4904 0.037 Uiso 1 1 calc R . .
C56 C 0.67478(19) 0.3594(3) 0.4466(3) 0.0256(9) Uani 1 1 d . . .
H56 H 0.7125 0.3384 0.4895 0.031 Uiso 1 1 calc R . .
C61 C 0.81329(19) 0.4140(3) 0.4462(3) 0.0236(9) Uani 1 1 d . . .
C62 C 0.86415(18) 0.4600(3) 0.5082(3) 0.0253(9) Uani 1 1 d . . .
C63 C 0.91804(19) 0.4117(3) 0.5564(3) 0.0323(10) Uani 1 1 d . . .
H63 H 0.9522 0.4420 0.5980 0.039 Uiso 1 1 calc R . .
C64 C 0.9230(2) 0.3209(3) 0.5452(3) 0.0369(11) Uani 1 1 d . . .
H64 H 0.9599 0.2897 0.5795 0.044 Uiso 1 1 calc R . .
C65 C 0.8741(2) 0.2758(3) 0.4838(3) 0.0333(10) Uani 1 1 d . . .
H65 H 0.8774 0.2138 0.4747 0.040 Uiso 1 1 calc R . .
C66 C 0.8204(2) 0.3226(3) 0.4358(3) 0.0292(9) Uani 1 1 d . . .
H66 H 0.7870 0.2913 0.3939 0.035 Uiso 1 1 calc R . .
C71 C 0.8155(2) 0.6023(3) 0.5525(3) 0.0268(9) Uani 1 1 d . . .
C72 C 0.86424(18) 0.5574(3) 0.5227(3) 0.0247(9) Uani 1 1 d . . .
C73 C 0.9166(2) 0.6051(3) 0.5074(3) 0.0328(10) Uani 1 1 d . . .
H73 H 0.9496 0.5747 0.4881 0.039 Uiso 1 1 calc R . .
C74 C 0.9208(2) 0.6962(3) 0.5201(3) 0.0375(11) Uani 1 1 d . . .
H74 H 0.9570 0.7274 0.5102 0.045 Uiso 1 1 calc R . .
C75 C 0.8733(2) 0.7417(3) 0.5470(3) 0.0396(11) Uani 1 1 d . . .
H75 H 0.8758 0.8043 0.5546 0.047 Uiso 1 1 calc R . .
C76 C 0.8212(2) 0.6946(3) 0.5629(3) 0.0348(10) Uani 1 1 d . . .
H76 H 0.7883 0.7263 0.5815 0.042 Uiso 1 1 calc R . .
C81 C 0.6860(2) 0.5808(3) 0.5486(3) 0.0350(11) Uani 1 1 d . . .
C82 C 0.6380(2) 0.5402(3) 0.5837(3) 0.0354(11) Uani 1 1 d . . .
C83 C 0.5736(2) 0.5652(3) 0.5470(3) 0.0351(10) Uani 1 1 d . . .
H83 H 0.5408 0.5390 0.5707 0.042 Uiso 1 1 calc R . .
C84 C 0.5566(2) 0.6266(3) 0.4777(3) 0.0424(12) Uani 1 1 d . . .
H84 H 0.5125 0.6417 0.4536 0.051 Uiso 1 1 calc R . .
C85 C 0.6039(3) 0.6672(3) 0.4419(3) 0.0462(13) Uani 1 1 d . . .
H85 H 0.5928 0.7100 0.3939 0.055 Uiso 1 1 calc R . .
C86 C 0.6677(2) 0.6423(3) 0.4797(3) 0.0389(11) Uani 1 1 d . . .
H86 H 0.7003 0.6694 0.4564 0.047 Uiso 1 1 calc R . .
C91 C 0.7139(3) 0.4392(3) 0.7023(4) 0.0491(13) Uani 1 1 d . . .
C92 C 0.6527(2) 0.4699(3) 0.6609(4) 0.0465(13) Uani 1 1 d . . .
C93 C 0.6012(3) 0.4337(4) 0.6933(4) 0.0523(14) Uani 1 1 d . . .
H93 H 0.5583 0.4531 0.6663 0.063 Uiso 1 1 calc R . .
C94 C 0.6117(3) 0.3712(4) 0.7630(5) 0.0630(17) Uani 1 1 d . . .
H94 H 0.5762 0.3480 0.7829 0.076 Uiso 1 1 calc R . .
C95 C 0.6740(3) 0.3423(4) 0.8042(5) 0.0653(17) Uani 1 1 d . . .
H95 H 0.6826 0.3001 0.8528 0.078 Uiso 1 1 calc R . .
C96 C 0.7215(3) 0.3774(3) 0.7712(4) 0.0540(15) Uani 1 1 d . . .
H96 H 0.7642 0.3574 0.7983 0.065 Uiso 1 1 calc R . .
C101 C 0.0600(4) 0.4525(6) 0.1904(7) 0.108(3) Uani 1 1 d . . .
H10A H 0.0520 0.4251 0.2456 0.162 Uiso 1 1 calc R . .
H10B H 0.0587 0.5172 0.1958 0.162 Uiso 1 1 calc R . .
H10C H 0.1027 0.4344 0.1841 0.162 Uiso 1 1 calc R . .
C102 C 0.0091(3) 0.4229(5) 0.1071(5) 0.0749(19) Uani 1 1 d . . .
H10D H -0.0326 0.4409 0.1186 0.090 Uiso 1 1 calc R A 1
H10E H 0.0099 0.3573 0.1089 0.090 Uiso 1 1 calc R A 1
C103 C 0.0044(6) 0.4478(7) 0.0071(8) 0.050(3) Uiso 0.50 1 d P . 1
H10F H -0.0328 0.4168 -0.0338 0.061 Uiso 0.50 1 calc PR . 1
H10G H 0.0441 0.4286 -0.0098 0.061 Uiso 0.50 1 calc PR . 1
C104 C -0.0184(9) 0.4912(13) -0.0474(13) 0.099(5) Uiso 0.50 1 d P . 2
H10H H 0.0653 0.5282 0.0453 0.118 Uiso 0.50 1 d PR . 2
H10I H 0.0040 0.5721 0.0659 0.118 Uiso 0.50 1 d PR . 2

loop_
_atom_site_aniso_label
_atom_site_aniso_U_11
_atom_site_aniso_U_22
_atom_site_aniso_U_33
_atom_site_aniso_U_23
_atom_site_aniso_U_13
_atom_site_aniso_U_12
B1 0.061(4) 0.059(4) 0.026(3) -0.011(3) -0.004(3) 0.010(3)
B2 0.046(3) 0.032(3) 0.027(3) -0.008(2) 0.000(2) 0.002(2)
B3 0.027(2) 0.022(2) 0.019(2) -0.0014(17) 0.0057(18) -0.0008(18)
B4 0.028(2) 0.023(2) 0.015(2) -0.0010(17) 0.0056(18) -0.0004(18)
B5 0.040(3) 0.028(3) 0.038(3) -0.009(2) 0.023(2) -0.005(2)
B6 0.064(4) 0.055(4) 0.045(3) -0.012(3) 0.035(3) -0.012(3)
C1 0.067(4) 0.043(3) 0.041(3) -0.001(2) 0.009(3) -0.003(3)
C2 0.043(3) 0.046(3) 0.053(3) -0.027(2) 0.011(2) -0.004(2)
C3 0.065(4) 0.045(3) 0.043(3) 0.001(2) 0.001(3) 0.004(3)
C4 0.069(4) 0.048(3) 0.053(4) 0.001(3) -0.010(3) -0.003(3)
C5 0.083(5) 0.050(4) 0.050(3) 0.007(3) 0.001(3) -0.012(3)
C6 0.089(4) 0.038(3) 0.041(3) 0.005(2) 0.009(3) -0.007(3)
C11 0.039(3) 0.038(3) 0.035(3) -0.014(2) -0.001(2) 0.007(2)
C12 0.038(3) 0.031(2) 0.032(2) -0.0184(19) -0.0001(19) 0.0040(19)
C13 0.032(2) 0.035(2) 0.036(3) -0.008(2) 0.0018(19) 0.0039(19)
C14 0.045(3) 0.041(3) 0.038(3) -0.013(2) 0.014(2) 0.000(2)
C15 0.075(4) 0.030(3) 0.033(3) -0.010(2) 0.021(3) 0.001(2)
C16 0.043(3) 0.039(3) 0.033(3) -0.016(2) -0.007(2) 0.010(2)
C21 0.034(2) 0.034(2) 0.026(2) -0.0014(18) 0.0091(18) 0.0009(19)
C22 0.023(2) 0.040(2) 0.024(2) 0.0019(18) 0.0105(17) 0.0009(18)
C23 0.025(2) 0.044(3) 0.032(2) 0.002(2) 0.0101(18) 0.0022(19)
C24 0.038(3) 0.052(3) 0.032(2) 0.006(2) 0.015(2) 0.018(2)
C25 0.046(3) 0.038(3) 0.037(3) -0.006(2) 0.013(2) 0.016(2)
C26 0.042(3) 0.039(3) 0.032(2) -0.006(2) 0.007(2) 0.005(2)
C31 0.029(2) 0.030(2) 0.0156(19) 0.0008(16) 0.0029(16) -0.0040(17)
C32 0.022(2) 0.038(2) 0.0171(19) 0.0005(17) 0.0022(15) -0.0034(17)
C33 0.025(2) 0.051(3) 0.026(2) 0.003(2) 0.0049(18) -0.004(2)
C34 0.032(2) 0.051(3) 0.029(2) 0.005(2) 0.0043(19) -0.016(2)
C35 0.033(2) 0.036(3) 0.030(2) 0.0037(19) 0.0023(19) -0.010(2)
C36 0.028(2) 0.030(2) 0.025(2) 0.0004(17) 0.0037(17) -0.0037(17)
C41 0.026(2) 0.022(2) 0.0180(19) -0.0020(15) 0.0045(16) 0.0021(16)
C42 0.024(2) 0.020(2) 0.0193(19) -0.0051(15) 0.0022(16) 0.0011(15)
C43 0.021(2) 0.031(2) 0.028(2) -0.0056(18) 0.0049(16) -0.0016(17)
C44 0.029(2) 0.028(2) 0.031(2) -0.0034(18) -0.0004(18) 0.0041(18)
C45 0.038(2) 0.026(2) 0.026(2) 0.0039(18) 0.0009(18) 0.0016(18)
C46 0.030(2) 0.024(2) 0.024(2) -0.0002(17) 0.0054(17) -0.0044(17)
C51 0.024(2) 0.020(2) 0.0185(19) -0.0013(15) 0.0071(15) 0.0029(16)
C52 0.023(2) 0.020(2) 0.023(2) -0.0037(15) 0.0047(16) 0.0017(15)
C53 0.024(2) 0.027(2) 0.032(2) -0.0052(18) 0.0081(17) 0.0021(17)
C54 0.027(2) 0.028(2) 0.038(2) -0.0032(19) 0.0148(19) -0.0034(18)
C55 0.038(2) 0.026(2) 0.034(2) 0.0028(18) 0.020(2) -0.0021(19)
C56 0.028(2) 0.024(2) 0.026(2) 0.0022(17) 0.0084(17) 0.0025(17)
C61 0.024(2) 0.031(2) 0.0182(19) -0.0002(16) 0.0101(16) 0.0002(17)
C62 0.020(2) 0.039(2) 0.0187(19) -0.0014(17) 0.0081(16) 0.0003(17)
C63 0.021(2) 0.055(3) 0.022(2) 0.000(2) 0.0059(17) 0.0035(19)
C64 0.027(2) 0.059(3) 0.027(2) 0.006(2) 0.0097(18) 0.016(2)
C65 0.038(3) 0.035(2) 0.031(2) 0.0030(19) 0.016(2) 0.012(2)
C66 0.029(2) 0.032(2) 0.027(2) -0.0012(18) 0.0093(18) 0.0030(18)
C71 0.030(2) 0.033(2) 0.019(2) -0.0055(17) 0.0095(17) -0.0029(18)
C72 0.0202(19) 0.037(2) 0.0146(18) -0.0016(16) 0.0012(15) -0.0036(17)
C73 0.020(2) 0.054(3) 0.023(2) -0.001(2) 0.0039(17) -0.0043(19)
C74 0.028(2) 0.054(3) 0.028(2) -0.007(2) 0.0016(19) -0.022(2)
C75 0.050(3) 0.040(3) 0.027(2) -0.012(2) 0.009(2) -0.016(2)
C76 0.042(3) 0.035(2) 0.032(2) -0.0096(19) 0.017(2) -0.007(2)
C81 0.035(2) 0.036(3) 0.038(3) -0.014(2) 0.017(2) -0.001(2)
C82 0.038(3) 0.028(2) 0.043(3) -0.018(2) 0.015(2) -0.0026(19)
C83 0.031(2) 0.034(2) 0.042(3) -0.013(2) 0.014(2) -0.0020(19)
C84 0.038(3) 0.046(3) 0.041(3) -0.020(2) 0.004(2) 0.001(2)
C85 0.080(4) 0.030(3) 0.028(2) -0.012(2) 0.012(3) 0.003(2)
C86 0.042(3) 0.040(3) 0.040(3) -0.023(2) 0.020(2) -0.007(2)
C91 0.067(4) 0.039(3) 0.050(3) -0.001(2) 0.029(3) 0.003(3)
C92 0.046(3) 0.043(3) 0.051(3) -0.025(2) 0.014(2) 0.003(2)
C93 0.054(3) 0.046(3) 0.065(4) -0.003(3) 0.029(3) -0.002(3)
C94 0.077(4) 0.051(4) 0.077(4) 0.003(3) 0.050(4) -0.007(3)
C95 0.081(5) 0.050(4) 0.077(4) 0.012(3) 0.041(4) 0.013(3)
C96 0.086(4) 0.034(3) 0.053(3) 0.007(2) 0.037(3) 0.000(3)
C101 0.068(5) 0.101(6) 0.158(9) -0.061(6) 0.033(5) -0.011(4)
C102 0.073(4) 0.069(4) 0.086(5) 0.009(4) 0.027(4) 0.011(4)

loop_
_atom_type_symbol
_atom_type_description
_atom_type_scat_dispersion_real
_atom_type_scat_dispersion_imag
_atom_type_scat_source
C C 0.0033 0.0016 'International Tables Vol C Tables 4.2.6.8 and 6.1.1.4'
H H 0.0000 0.0000 'International Tables Vol C Tables 4.2.6.8 and 6.1.1.4'
B B 0.0013 0.0007 'International Tables Vol C Tables 4.2.6.8 and 6.1.1.4'

loop_
_geom_angle_atom_site_label_1
_geom_angle_atom_site_label_2
_geom_angle_atom_site_label_3
_geom_angle
_geom_angle_site_symmetry_1
_geom_angle_site_symmetry_3
C1 B1 B2 113.4(5) . .
C1 B1 H1A 112(2) . .
B2 B1 H1A 134(2) . .
C1 B1 H1 110.8 . .
H1A B1 H1 115.4 . .
C1 B1 H2 105(2) . .
H1A B1 H2 120(3) . .
H1 B1 H2 91.5 . .
C11 B2 C21 124.5(4) . .
C11 B2 B1 113.6(4) . .
C21 B2 B1 121.8(4) . .
C11 B2 H1 112.4 . .
C21 B2 H1 110.2 . .
C11 B2 H2 105(2) . .
C21 B2 H2 111(2) . .
H1 B2 H2 88.0 . .
C41 B3 C31 122.5(3) . .
C41 B3 B4 113.3(3) . .
C31 B3 B4 123.6(3) . .
C41 B3 H3 114.9(17) . .
C31 B3 H3 108.2(17) . .
C41 B3 H4 107.4(19) . .
C31 B3 H4 108.0(19) . .
H3 B3 H4 91(3) . .
C51 B4 C61 122.1(3) . .
C51 B4 B3 113.2(3) . .
C61 B4 B3 124.2(3) . .
C51 B4 H3 109.6(17) . .
C61 B4 H3 101.8(18) . .
C51 B4 H4 111.7(19) . .
C61 B4 H4 114.0(19) . .
H3 B4 H4 93(3) . .
C81 B5 C71 125.0(4) . .
C81 B5 B6 113.8(4) . .
C71 B5 B6 121.0(4) . .
C81 B5 H5 112.8 . .
C71 B5 H5 108.7 . .
C81 B5 H6 110(2) . .
C71 B5 H6 109(2) . .
H5 B5 H6 83.6 . .
C91 B6 B5 113.7(5) . .
C91 B6 H5 112.6 . .
C91 B6 H6 108(3) . .
H5 B6 H6 90.8 . .
C91 B6 H6A 113(3) . .
B5 B6 H6A 133(3) . .
H5 B6 H6A 110.5 . .
H6 B6 H6A 120(4) . .
C6 C1 C2 117.2(6) . .
C6 C1 B1 118.0(6) . .
C2 C1 B1 124.9(5) . .
C1 C2 C3 118.6(5) . .
C1 C2 C12 122.4(5) . .
C3 C2 C12 119.0(5) . .
C4 C3 C2 121.4(6) . .
C4 C3 H3A 119.3 . .
C2 C3 H3A 119.3 . .
C3 C4 C5 120.2(6) . .
C3 C4 H4A 119.9 . .
C5 C4 H4A 119.9 . .
C6 C5 C4 116.7(6) . .
C6 C5 H5A 121.7 . .
C4 C5 H5A 121.7 . .
C5 C6 C1 125.9(6) . .
C5 C6 H6B 117.1 . .
C1 C6 H6B 117.1 . .
C16 C11 C12 118.0(4) . .
C16 C11 B2 119.5(4) . .
C12 C11 B2 122.5(5) . .
C13 C12 C11 118.4(5) . .
C13 C12 C2 118.4(4) . .
C11 C12 C2 123.2(4) . .
C14 C13 C12 122.2(4) . .
C14 C13 H13 118.9 . .
C12 C13 H13 118.9 . .
C13 C14 C15 119.8(5) . .
C13 C14 H14 120.1 . .
C15 C14 H14 120.1 . .
C14 C15 C16 118.7(5) . .
C14 C15 H15 120.7 . .
C16 C15 H15 120.7 . .
C11 C16 C15 122.9(5) . .
C11 C16 H16 118.5 . .
C15 C16 H16 118.5 . .
C26 C21 C22 117.2(4) . .
C26 C21 B2 118.2(4) . .
C22 C21 B2 124.3(4) . .
C23 C22 C21 119.8(4) . .
C23 C22 C32 116.9(4) . .
C21 C22 C32 123.3(4) . .
C24 C23 C22 120.5(4) . .
C24 C23 H23 119.8 . .
C22 C23 H23 119.8 . .
C25 C24 C23 120.7(4) . .
C25 C24 H24 119.7 . .
C23 C24 H24 119.7 . .
C24 C25 C26 118.8(4) . .
C24 C25 H25 120.6 . .
C26 C25 H25 120.6 . .
C25 C26 C21 123.1(4) . .
C25 C26 H26 118.5 . .
C21 C26 H26 118.5 . .
C32 C31 C36 117.6(4) . .
C32 C31 B3 126.4(4) . .
C36 C31 B3 115.9(4) . .
C31 C32 C33 119.4(4) . .
C31 C32 C22 123.2(4) . .
C33 C32 C22 117.3(4) . .
C34 C33 C32 120.8(4) . .
C34 C33 H33 119.6 . .
C32 C33 H33 119.6 . .
C35 C34 C33 120.8(4) . .
C35 C34 H34 119.6 . .
C33 C34 H34 119.6 . .
C34 C35 C36 118.8(4) . .
C34 C35 H35 120.6 . .
C36 C35 H35 120.6 . .
C35 C36 C31 122.5(4) . .
C35 C36 H36 118.7 . .
C31 C36 H36 118.7 . .
C46 C41 C42 118.1(3) . .
C46 C41 B3 118.8(4) . .
C42 C41 B3 123.0(3) . .
C41 C42 C43 117.6(4) . .
C41 C42 C52 123.2(3) . .
C43 C42 C52 119.2(3) . .
C44 C43 C42 122.2(4) . .
C44 C43 H43 118.9 . .
C42 C43 H43 118.9 . .
C43 C44 C45 120.5(4) . .
C43 C44 H44 119.7 . .
C45 C44 H44 119.7 . .
C44 C45 C46 118.4(4) . .
C44 C45 H45 120.8 . .
C46 C45 H45 120.8 . .
C45 C46 C41 123.0(4) . .
C45 C46 H46 118.5 . .
C41 C46 H46 118.5 . .
C56 C51 C52 118.6(3) . .
C56 C51 B4 118.3(3) . .
C52 C51 B4 123.1(3) . .
C53 C52 C51 117.4(4) . .
C53 C52 C42 119.5(3) . .
C51 C52 C42 123.1(3) . .
C54 C53 C52 122.5(4) . .
C54 C53 H53 118.7 . .
C52 C53 H53 118.7 . .
C53 C54 C55 120.4(4) . .
C53 C54 H54 119.8 . .
C55 C54 H54 119.8 . .
C54 C55 C56 118.7(4) . .
C54 C55 H55 120.7 . .
C56 C55 H55 120.7 . .
C55 C56 C51 122.1(4) . .
C55 C56 H56 118.9 . .
C51 C56 H56 118.9 . .
C66 C61 C62 117.8(4) . .
C66 C61 B4 117.1(4) . .
C62 C61 B4 125.0(4) . .
C63 C62 C61 118.6(4) . .
C63 C62 C72 118.0(4) . .
C61 C62 C72 123.4(4) . .
C64 C63 C62 122.0(4) . .
C64 C63 H63 119.0 . .
C62 C63 H63 119.0 . .
C65 C64 C63 119.8(4) . .
C65 C64 H64 120.1 . .
C63 C64 H64 120.1 . .
C64 C65 C66 118.9(4) . .
C64 C65 H65 120.5 . .
C66 C65 H65 120.5 . .
C65 C66 C61 122.9(4) . .
C65 C66 H66 118.5 . .
C61 C66 H66 118.5 . .
C76 C71 C72 117.5(4) . .
C76 C71 B5 117.0(4) . .
C72 C71 B5 125.3(4) . .
C73 C72 C71 119.6(4) . .
C73 C72 C62 117.1(4) . .
C71 C72 C62 123.3(4) . .
C74 C73 C72 121.0(4) . .
C74 C73 H73 119.5 . .
C72 C73 H73 119.5 . .
C75 C74 C73 120.5(4) . .
C75 C74 H74 119.7 . .
C73 C74 H74 119.7 . .
C74 C75 C76 118.9(4) . .
C74 C75 H75 120.5 . .
C76 C75 H75 120.5 . .
C75 C76 C71 122.5(4) . .
C75 C76 H76 118.8 . .
C71 C76 H76 118.8 . .
C86 C81 C82 118.7(4) . .
C86 C81 B5 119.4(4) . .
C82 C81 B5 121.9(4) . .
C83 C82 C81 118.4(5) . .
C83 C82 C92 118.2(4) . .
C81 C82 C92 123.4(4) . .
C84 C83 C82 121.6(4) . .
C84 C83 H83 119.2 . .
C82 C83 H83 119.2 . .
C83 C84 C85 120.6(5) . .
C83 C84 H84 119.7 . .
C85 C84 H84 119.7 . .
C86 C85 C84 117.2(5) . .
C86 C85 H85 121.4 . .
C84 C85 H85 121.4 . .
C81 C86 C85 123.5(5) . .
C81 C86 H86 118.2 . .
C85 C86 H86 118.2 . .
C96 C91 C92 118.9(5) . .
C96 C91 B6 117.7(6) . .
C92 C91 B6 123.4(5) . .
C91 C92 C93 116.7(5) . .
C91 C92 C82 123.8(5) . .
C93 C92 C82 119.5(5) . .
C94 C93 C92 121.9(6) . .
C94 C93 H93 119.1 . .
C92 C93 H93 119.1 . .
C93 C94 C95 120.2(5) . .
C93 C94 H94 119.9 . .
C95 C94 H94 119.9 . .
C96 C95 C94 116.3(6) . .
C96 C95 H95 121.9 . .
C94 C95 H95 121.9 . .
C95 C96 C91 126.1(6) . .
C95 C96 H96 117.0 . .
C91 C96 H96 117.0 . .
C102 C101 H10A 109.5 . .
C102 C101 H10B 109.5 . .
H10A C101 H10B 109.5 . .
C102 C101 H10C 109.5 . .
H10A C101 H10C 109.5 . .
H10B C101 H10C 109.5 . .
C101 C102 C103 126.8(8) . .
C101 C102 C104 93.3(9) . 3_565
C101 C102 H10D 105.6 . .
C103 C102 H10D 105.6 . .
C104 C102 H10D 97.1 3_565 .
C101 C102 H10E 105.6 . .
C103 C102 H10E 105.6 . .
C104 C102 H10E 144.4 3_565 .
H10D C102 H10E 106.1 . .
C102 C103 C103 110.5(11) . 3_565
C102 C103 H10F 109.5 . .
C103 C103 H10F 109.5 3_565 .
C102 C103 H10G 109.5 . .
C103 C103 H10G 109.5 3_565 .
H10F C103 H10G 108.1 . .
C104 C104 C102 106.4(18) 3_565 3_565

loop_
_geom_bond_atom_site_label_1
_geom_bond_atom_site_label_2
_geom_bond_distance
_geom_bond_site_symmetry_2
B1 C1 1.531(8) .
B1 B2 1.847(9) .
B1 H1A 1.04(4) .
B1 H1 1.2405 .
B1 H2 1.33(5) .
B2 C11 1.556(7) .
B2 C21 1.578(7) .
B2 H1 1.2807 .
B2 H2 1.37(5) .
B3 C41 1.571(6) .
B3 C31 1.574(6) .
B3 B4 1.792(6) .
B3 H3 1.37(4) .
B3 H4 1.25(4) .
B4 C51 1.569(6) .
B4 C61 1.582(6) .
B4 H3 1.35(4) .
B4 H4 1.24(4) .
B5 C81 1.548(7) .
B5 C71 1.583(6) .
B5 B6 1.849(9) .
B5 H5 1.3055 .
B5 H6 1.35(6) .
B6 C91 1.526(8) .
B6 H5 1.2884 .
B6 H6 1.19(5) .
B6 H6A 1.04(6) .
C1 C6 1.380(7) .
C1 C2 1.389(8) .
C2 C3 1.411(7) .
C2 C12 1.554(8) .
C3 C4 1.384(8) .
C3 H3A 0.9500 .
C4 C5 1.384(9) .
C4 H4A 0.9500 .
C5 C6 1.364(8) .
C5 H5A 0.9500 .
C6 H6B 0.9500 .
C11 C16 1.378(7) .
C11 C12 1.421(6) .
C12 C13 1.394(6) .
C13 C14 1.374(7) .
C13 H13 0.9500 .
C14 C15 1.380(7) .
C14 H14 0.9500 .
C15 C16 1.391(7) .
C15 H15 0.9500 .
C16 H16 0.9500 .
C21 C26 1.397(6) .
C21 C22 1.419(6) .
C22 C23 1.401(6) .
C22 C32 1.499(6) .
C23 C24 1.390(7) .
C23 H23 0.9500 .
C24 C25 1.376(7) .
C24 H24 0.9500 .
C25 C26 1.385(6) .
C25 H25 0.9500 .
C26 H26 0.9500 .
C31 C32 1.403(6) .
C31 C36 1.409(6) .
C32 C33 1.406(6) .
C33 C34 1.378(7) .
C33 H33 0.9500 .
C34 C35 1.376(7) .
C34 H34 0.9500 .
C35 C36 1.380(6) .
C35 H35 0.9500 .
C36 H36 0.9500 .
C41 C46 1.405(5) .
C41 C42 1.413(6) .
C42 C43 1.415(5) .
C42 C52 1.479(5) .
C43 C44 1.368(6) .
C43 H43 0.9500 .
C44 C45 1.379(6) .
C44 H44 0.9500 .
C45 C46 1.381(6) .
C45 H45 0.9500 .
C46 H46 0.9500 .
C51 C56 1.407(5) .
C51 C52 1.419(5) .
C52 C53 1.408(6) .
C53 C54 1.375(6) .
C53 H53 0.9500 .
C54 C55 1.379(6) .
C54 H54 0.9500 .
C55 C56 1.393(6) .
C55 H55 0.9500 .
C56 H56 0.9500 .
C61 C66 1.399(6) .
C61 C62 1.420(6) .
C62 C63 1.400(6) .
C62 C72 1.483(6) .
C63 C64 1.385(7) .
C63 H63 0.9500 .
C64 C65 1.384(7) .
C64 H64 0.9500 .
C65 C66 1.384(6) .
C65 H65 0.9500 .
C66 H66 0.9500 .
C71 C76 1.401(6) .
C71 C72 1.409(6) .
C72 C73 1.399(6) .
C73 C74 1.385(7) .
C73 H73 0.9500 .
C74 C75 1.370(7) .
C74 H74 0.9500 .
C75 C76 1.392(6) .
C75 H75 0.9500 .
C76 H76 0.9500 .
C81 C86 1.370(7) .
C81 C82 1.409(6) .
C82 C83 1.400(6) .
C82 C92 1.542(8) .
C83 C84 1.370(7) .
C83 H83 0.9500 .
C84 C85 1.402(7) .
C84 H84 0.9500 .
C85 C86 1.390(7) .
C85 H85 0.9500 .
C86 H86 0.9500 .
C91 C96 1.372(7) .
C91 C92 1.380(8) .
C92 C93 1.423(7) .
C93 C94 1.383(8) .
C93 H93 0.9500 .
C94 C95 1.389(9) .
C94 H94 0.9500 .
C95 C96 1.347(8) .
C95 H95 0.9500 .
C96 H96 0.9500 .
C101 C102 1.502(10) .
C101 H10A 0.9800 .
C101 H10B 0.9800 .
C101 H10C 0.9800 .
C102 C103 1.525(13) .
C102 C104 1.61(2) 3_565
C102 H10D 0.9900 .
C102 H10E 0.9900 .
C103 C103 1.59(2) 3_565
C103 H10F 0.9900 .
C103 H10G 0.9900 .
C104 C104 1.47(4) 3_565
C104 C102 1.61(2) 3_565

loop_
_geom_torsion_atom_site_label_1
_geom_torsion_atom_site_label_2
_geom_torsion_atom_site_label_3
_geom_torsion_atom_site_label_4
_geom_torsion
_geom_torsion_site_symmetry_1
_geom_torsion_site_symmetry_4
C1 B1 B2 C11 1.6(6) . .
C1 B1 B2 C21 178.5(4) . .
C41 B3 B4 C51 6.7(5) . .
C31 B3 B4 C51 178.8(3) . .
C41 B3 B4 C61 178.4(3) . .
C31 B3 B4 C61 -9.6(6) . .
C81 B5 B6 C91 0.0(6) . .
C71 B5 B6 C91 175.9(4) . .
B2 B1 C1 C6 179.6(5) . .
B2 B1 C1 C2 1.4(7) . .
C6 C1 C2 C3 -0.1(7) . .
B1 C1 C2 C3 178.2(5) . .
C6 C1 C2 C12 178.6(4) . .
B1 C1 C2 C12 -3.1(8) . .
C1 C2 C3 C4 0.7(8) . .
C12 C2 C3 C4 -178.1(5) . .
C2 C3 C4 C5 0.0(9) . .
C3 C4 C5 C6 -1.2(9) . .
C4 C5 C6 C1 2.0(9) . .
C2 C1 C6 C5 -1.3(9) . .
B1 C1 C6 C5 -179.7(6) . .
C21 B2 C11 C16 1.5(7) . .
B1 B2 C11 C16 178.3(4) . .
C21 B2 C11 C12 -179.9(4) . .
B1 B2 C11 C12 -3.1(6) . .
C16 C11 C12 C13 0.4(6) . .
B2 C11 C12 C13 -178.2(4) . .
C16 C11 C12 C2 -179.6(4) . .
B2 C11 C12 C2 1.8(6) . .
C1 C2 C12 C13 -178.5(4) . .
C3 C2 C12 C13 0.3(6) . .
C1 C2 C12 C11 1.5(7) . .
C3 C2 C12 C11 -179.8(4) . .
C11 C12 C13 C14 0.1(6) . .
C2 C12 C13 C14 -180.0(4) . .
C12 C13 C14 C15 -0.3(7) . .
C13 C14 C15 C16 0.0(7) . .
C12 C11 C16 C15 -0.7(7) . .
B2 C11 C16 C15 177.9(4) . .
C14 C15 C16 C11 0.5(7) . .
C11 B2 C21 C26 60.0(6) . .
B1 B2 C21 C26 -116.5(5) . .
C11 B2 C21 C22 -126.8(5) . .
B1 B2 C21 C22 56.7(6) . .
C26 C21 C22 C23 2.2(6) . .
B2 C21 C22 C23 -171.0(4) . .
C26 C21 C22 C32 -179.3(4) . .
B2 C21 C22 C32 7.5(6) . .
C21 C22 C23 C24 -1.2(6) . .
C32 C22 C23 C24 -179.8(4) . .
C22 C23 C24 C25 -1.1(7) . .
C23 C24 C25 C26 2.2(7) . .
C24 C25 C26 C21 -1.1(7) . .
C22 C21 C26 C25 -1.1(7) . .
B2 C21 C26 C25 172.5(4) . .
C41 B3 C31 C32 -126.0(4) . .
B4 B3 C31 C32 62.7(5) . .
C41 B3 C31 C36 56.7(5) . .
B4 B3 C31 C36 -114.7(4) . .
C36 C31 C32 C33 -0.6(5) . .
B3 C31 C32 C33 -177.9(4) . .
C36 C31 C32 C22 176.2(4) . .
B3 C31 C32 C22 -1.2(6) . .
C23 C22 C32 C31 -121.7(4) . .
C21 C22 C32 C31 59.8(6) . .
C23 C22 C32 C33 55.1(5) . .
C21 C22 C32 C33 -123.4(4) . .
C31 C32 C33 C34 -0.3(6) . .
C22 C32 C33 C34 -177.2(4) . .
C32 C33 C34 C35 1.6(6) . .
C33 C34 C35 C36 -2.0(6) . .
C34 C35 C36 C31 1.1(6) . .
C32 C31 C36 C35 0.2(6) . .
B3 C31 C36 C35 177.8(4) . .
C31 B3 C41 C46 2.9(6) . .
B4 B3 C41 C46 175.1(3) . .
C31 B3 C41 C42 -174.2(4) . .
B4 B3 C41 C42 -2.1(5) . .
C46 C41 C42 C43 -4.8(5) . .
B3 C41 C42 C43 172.3(3) . .
C46 C41 C42 C52 175.8(3) . .
B3 C41 C42 C52 -7.1(6) . .
C41 C42 C43 C44 2.7(6) . .
C52 C42 C43 C44 -177.9(4) . .
C42 C43 C44 C45 1.4(6) . .
C43 C44 C45 C46 -3.1(6) . .
C44 C45 C46 C41 0.7(6) . .
C42 C41 C46 C45 3.3(6) . .
B3 C41 C46 C45 -174.0(4) . .
C61 B4 C51 C56 3.7(5) . .
B3 B4 C51 C56 175.6(3) . .
C61 B4 C51 C52 -174.9(3) . .
B3 B4 C51 C52 -3.1(5) . .
C56 C51 C52 C53 -5.6(5) . .
B4 C51 C52 C53 173.1(3) . .
C56 C51 C52 C42 175.4(3) . .
B4 C51 C52 C42 -6.0(6) . .
C41 C42 C52 C53 -167.1(4) . .
C43 C42 C52 C53 13.4(5) . .
C41 C42 C52 C51 11.9(6) . .
C43 C42 C52 C51 -167.5(4) . .
C51 C52 C53 C54 3.3(6) . .
C42 C52 C53 C54 -177.6(4) . .
C52 C53 C54 C55 1.3(6) . .
C53 C54 C55 C56 -3.5(6) . .
C54 C55 C56 C51 1.1(6) . .
C52 C51 C56 C55 3.6(6) . .
B4 C51 C56 C55 -175.1(4) . .
C51 B4 C61 C66 56.7(5) . .
B3 B4 C61 C66 -114.2(4) . .
C51 B4 C61 C62 -126.5(4) . .
B3 B4 C61 C62 62.5(5) . .
C66 C61 C62 C63 -0.9(5) . .
B4 C61 C62 C63 -177.6(4) . .
C66 C61 C62 C72 177.1(4) . .
B4 C61 C62 C72 0.4(6) . .
C61 C62 C63 C64 0.1(6) . .
C72 C62 C63 C64 -178.1(4) . .
C62 C63 C64 C65 0.9(6) . .
C63 C64 C65 C66 -1.1(6) . .
C64 C65 C66 C61 0.2(6) . .
C62 C61 C66 C65 0.8(6) . .
B4 C61 C66 C65 177.8(4) . .
C81 B5 C71 C76 56.0(6) . .
B6 B5 C71 C76 -119.4(5) . .
C81 B5 C71 C72 -130.1(5) . .
B6 B5 C71 C72 54.5(6) . .
C76 C71 C72 C73 1.8(6) . .
B5 C71 C72 C73 -172.1(4) . .
C76 C71 C72 C62 -179.6(4) . .
B5 C71 C72 C62 6.5(6) . .
C63 C62 C72 C73 55.0(5) . .
C61 C62 C72 C73 -123.0(4) . .
C63 C62 C72 C71 -123.6(4) . .
C61 C62 C72 C71 58.3(5) . .
C71 C72 C73 C74 -0.7(6) . .
C62 C72 C73 C74 -179.4(4) . .
C72 C73 C74 C75 -0.8(6) . .
C73 C74 C75 C76 1.2(7) . .
C74 C75 C76 C71 0.0(7) . .
C72 C71 C76 C75 -1.4(6) . .
B5 C71 C76 C75 172.9(4) . .
C71 B5 C81 C86 5.0(7) . .
B6 B5 C81 C86 -179.3(4) . .
C71 B5 C81 C82 -176.5(4) . .
B6 B5 C81 C82 -0.8(6) . .
C86 C81 C82 C83 -0.6(6) . .
B5 C81 C82 C83 -179.1(4) . .
C86 C81 C82 C92 179.7(4) . .
B5 C81 C82 C92 1.3(6) . .
C81 C82 C83 C84 1.0(6) . .
C92 C82 C83 C84 -179.4(4) . .
C82 C83 C84 C85 -0.7(7) . .
C83 C84 C85 C86 0.1(6) . .
C82 C81 C86 C85 0.0(7) . .
B5 C81 C86 C85 178.6(4) . .
C84 C85 C86 C81 0.2(7) . .
B5 B6 C91 C96 -178.8(4) . .
B5 B6 C91 C92 0.4(7) . .
C96 C91 C92 C93 -0.4(7) . .
B6 C91 C92 C93 -179.6(5) . .
C96 C91 C92 C82 179.1(4) . .
B6 C91 C92 C82 0.0(8) . .
C83 C82 C92 C91 179.5(4) . .
C81 C82 C92 C91 -0.9(7) . .
C83 C82 C92 C93 -0.9(6) . .
C81 C82 C92 C93 178.7(4) . .
C91 C92 C93 C94 0.2(8) . .
C82 C92 C93 C94 -179.3(5) . .
C92 C93 C94 C95 0.5(9) . .
C93 C94 C95 C96 -1.0(9) . .
C94 C95 C96 C91 0.9(9) . .
C92 C91 C96 C95 -0.1(9) . .
B6 C91 C96 C95 179.1(6) . .
C101 C102 C103 C103 -61.8(14) . 3_565
C104 C102 C103 C103 -20.6(11) 3_565 3_565
